data_7701374
loop_
_publ_author_name
'Tang, Hong-Xin'
'Zhuo, Chao'
'Zhang, Yu-Xiao'
'Shui, Qi-Rui'
'Fu, Rui-Biao'
'Ma, Zu-Ju'
'Wu, Xin-Tao'

_publ_section_title
;
 A<sub>x</sub>Ce<sub>9</sub>(IO<sub>3</sub>)<sub>36</sub> (A = K, La): the
 effects of a change in the intermediate valence on the second-harmonic
 generation response.
;
_journal_issue 12
_journal_name_full 'Dalton transactions (Cambridge, England : 2003)'
_journal_page_first 3672
_journal_page_last 3675
_journal_paper_doi 10.1039/c9dt03628h
_journal_volume 49
_journal_year 2020
_chemical_formula_moiety 'Ce9 I36 La0.30 O108'
_chemical_formula_sum 'Ce9 I36 La0.3 O108'
_chemical_formula_weight 7599.15
_space_group_crystal_system trigonal
_space_group_IT_number 161
_space_group_name_Hall 'R 3 -2"c'
_space_group_name_H-M_alt 'R 3 c :H'
_symmetry_space_group_name_Hall 'R 3 -2"c'
_symmetry_space_group_name_H-M 'R 3 c :H'
_audit_creation_method SHELXL-2014/7
_audit_update_record
;
2019-08-17 deposited with the CCDC.    2019-10-14 downloaded from the CCDC.
;
_cell_angle_alpha 90
_cell_angle_beta 90
_cell_angle_gamma 120
_cell_formula_units_Z 2
_cell_length_a 21.9793(11)
_cell_length_b 21.9793(11)
_cell_length_c 13.0846(12)
_cell_measurement_reflns_used 6252
_cell_measurement_temperature 293(2)
_cell_measurement_theta_max 27.4816
_cell_measurement_theta_min 2.6464
_cell_volume 5474.2(6)
_computing_structure_refinement 'SHELXL-2014/7 (Sheldrick, 2014)'
_diffrn_ambient_temperature 293(2)
_diffrn_detector_area_resol_mean 28.5714
_diffrn_measured_fraction_theta_full 0.993
_diffrn_measured_fraction_theta_max 0.994
_diffrn_measurement_device_type 'Graphite Monochromator'
_diffrn_measurement_method CCD_Profile_fitting
_diffrn_radiation_type MoK\a
_diffrn_radiation_wavelength 0.71073
_diffrn_reflns_av_R_equivalents 0.0441
_diffrn_reflns_av_unetI/netI 0.0503
_diffrn_reflns_Laue_measured_fraction_full 0.993
_diffrn_reflns_Laue_measured_fraction_max 0.994
_diffrn_reflns_limit_h_max 23
_diffrn_reflns_limit_h_min -28
_diffrn_reflns_limit_k_max 28
_diffrn_reflns_limit_k_min -27
_diffrn_reflns_limit_l_max 16
_diffrn_reflns_limit_l_min -16
_diffrn_reflns_number 15100
_diffrn_reflns_point_group_measured_fraction_full 0.989
_diffrn_reflns_point_group_measured_fraction_max 0.990
_diffrn_reflns_theta_full 25.242
_diffrn_reflns_theta_max 27.479
_diffrn_reflns_theta_min 3.211
_exptl_absorpt_coefficient_mu 14.059
_exptl_absorpt_correction_T_max 1.0000
_exptl_absorpt_correction_T_min 0.6808
_exptl_absorpt_correction_type multi-scan
_exptl_crystal_colour Yellow
_exptl_crystal_density_diffrn 4.610
_exptl_crystal_description Prism
_exptl_crystal_F_000 6622
_refine_diff_density_max 2.320
_refine_diff_density_min -0.973
_refine_diff_density_rms 0.255
_refine_ls_abs_structure_details
;
 Flack x determined using 1135 quotients [(I+)-(I-)]/[(I+)+(I-)]
 (Parsons, Flack and Wagner, Acta Cryst. B69 (2013) 249-259).
;
_refine_ls_abs_structure_Flack -0.01(2)
_refine_ls_extinction_method none
_refine_ls_goodness_of_fit_ref 1.047
_refine_ls_hydrogen_treatment undef
_refine_ls_matrix_type full
_refine_ls_number_parameters 157
_refine_ls_number_reflns 2762
_refine_ls_number_restraints 31
_refine_ls_restrained_S_all 1.046
_refine_ls_R_factor_all 0.0320
_refine_ls_R_factor_gt 0.0300
_refine_ls_shift/su_max 0.000
_refine_ls_shift/su_mean 0.000
_refine_ls_structure_factor_coef Fsqd
_refine_ls_weighting_details 'w=1/[\s^2^(Fo^2^)+(0.0385P)^2^] where P=(Fo^2^+2Fc^2^)/3'
_refine_ls_weighting_scheme calc
_refine_ls_wR_factor_gt 0.0749
_refine_ls_wR_factor_ref 0.0757
_reflns_Friedel_coverage 0.981
_reflns_Friedel_fraction_full 0.985
_reflns_Friedel_fraction_max 0.986
_reflns_number_gt 2640
_reflns_number_total 2762
_reflns_threshold_expression 'I > 2\s(I)'
_cod_data_source_file c9dt03628h2.cif
_cod_data_source_block a_CCDC1
_cod_depositor_comments
;
The following automatic conversions were performed:

'_exptl_absorpt_correction_type' value 'Multi-scan' changed to
'multi-scan' according to
/home/data/users/saulius/crontab/automatic-downloads/rss-feeds/RSC/lib/dictionaries/cif_core.dic
dictionary named 'cif_core.dic' version 2.4.2 from 2011-04-26.

Automatic conversion script
Id: cif_fix_values 4973 2017-02-22 13:04:09Z antanas 

 Adding full bibliography for 7701373--7701374.cif.
;
_cod_original_cell_volume 5474.2(7)
_cod_original_formula_sum 'Ce9 I36 La0.30 O108'
_cod_database_code 7701374
_shelx_shelxl_version_number 2014/7
_shelx_space_group_comment
;
The symmetry employed for this shelxl refinement is uniquely defined
by the following loop, which should always be used as a source of
symmetry information in preference to the above space-group names.
They are only intended as comments.
;
_shelx_estimated_absorpt_t_min 0.6808
_shelx_estimated_absorpt_t_max 1.0000

loop_
_space_group_symop_operation_xyz
'x, y, z'
'-y, x-y, z'
'-x+y, -x, z'
'-x+y, y, z+1/2'
'x, x-y, z+1/2'
'-y, -x, z+1/2'
'x+2/3, y+1/3, z+1/3'
'-y+2/3, x-y+1/3, z+1/3'
'-x+y+2/3, -x+1/3, z+1/3'
'-x+y+2/3, y+1/3, z+5/6'
'x+2/3, x-y+1/3, z+5/6'
'-y+2/3, -x+1/3, z+5/6'
'x+1/3, y+2/3, z+2/3'
'-y+1/3, x-y+2/3, z+2/3'
'-x+y+1/3, -x+2/3, z+2/3'
'-x+y+1/3, y+2/3, z+7/6'
'x+1/3, x-y+2/3, z+7/6'
'-y+1/3, -x+2/3, z+7/6'

loop_
_atom_site_label
_atom_site_type_symbol
_atom_site_fract_x
_atom_site_fract_y
_atom_site_fract_z
_atom_site_U_iso_or_equiv
_atom_site_adp_type
_atom_site_occupancy
_atom_site_site_symmetry_order
_atom_site_calc_flag
_atom_site_refinement_flags_posn
_atom_site_refinement_flags_adp
_atom_site_refinement_flags_occupancy
Ce1 Ce 0.13401(5) 0.50118(5) 0.92764(7) 0.0146(2) Uani 1 1 d . . .
I1 I 0.03224(6) 0.36213(6) 1.13699(10) 0.0169(2) Uani 1 1 d . . .
I2 I 0.07494(7) 0.52346(6) 0.66671(9) 0.0196(3) Uani 1 1 d . . .
I3 I -0.04397(6) 0.50397(6) 0.90567(9) 0.0159(2) Uani 1 1 d . . .
I4 I 0.29581(7) 0.48655(7) 0.98094(10) 0.0264(3) Uani 1 1 d . . .
O7 O 0.1250(7) 0.6081(6) 0.6055(10) 0.021(3) Uani 1 1 d . . .
O3 O 0.0614(8) 0.3876(7) 1.0059(10) 0.026(3) Uani 1 1 d . U .
O6 O 0.0332(7) 0.5109(8) 0.9708(12) 0.028(3) Uani 1 1 d . . .
O5 O -0.0841(8) 0.4143(8) 0.8722(14) 0.036(4) Uani 1 1 d . . .
O4 O -0.0946(8) 0.4929(8) 1.0218(11) 0.031(3) Uani 1 1 d . . .
O1 O -0.0618(8) 0.3176(8) 1.1155(13) 0.040(4) Uani 1 1 d . U .
O8 O 0.1356(10) 0.5568(9) 0.7766(14) 0.051(5) Uani 1 1 d . U .
O2 O 0.0414(7) 0.2849(7) 1.1352(9) 0.020(3) Uani 1 1 d . . .
O9 O 0.0030(9) 0.5322(8) 0.7063(15) 0.049(5) Uani 1 1 d . U .
O10 O 0.3143(7) 0.4768(8) 1.1109(12) 0.031(3) Uani 1 1 d . . .
O11 O 0.3757(8) 0.5685(10) 0.9550(13) 0.045(4) Uani 1 1 d . . .
O12 O 0.2383(7) 0.5225(8) 1.0035(11) 0.032(3) Uani 1 1 d . U .
La1 La 0.3333 0.6667 0.904(3) 0.057(8) Uani 0.1 3 d S T P

loop_
_atom_site_aniso_label
_atom_site_aniso_U_11
_atom_site_aniso_U_22
_atom_site_aniso_U_33
_atom_site_aniso_U_23
_atom_site_aniso_U_13
_atom_site_aniso_U_12
Ce1 0.0155(5) 0.0159(5) 0.0146(5) -0.0027(4) -0.0027(4) 0.0094(4)
I1 0.0187(5) 0.0150(5) 0.0200(6) 0.0005(5) 0.0005(5) 0.0106(4)
I2 0.0279(6) 0.0149(5) 0.0141(6) 0.0010(5) 0.0029(5) 0.0093(5)
I3 0.0154(5) 0.0179(5) 0.0167(5) 0.0012(5) 0.0020(4) 0.0101(4)
I4 0.0200(6) 0.0356(7) 0.0292(7) -0.0124(6) -0.0074(5) 0.0182(6)
O7 0.025(7) 0.012(6) 0.017(7) 0.001(5) 0.004(6) 0.003(5)
O3 0.039(7) 0.020(6) 0.020(7) 0.008(5) -0.004(6) 0.015(6)
O6 0.025(7) 0.033(8) 0.035(9) -0.013(7) -0.016(7) 0.020(6)
O5 0.021(7) 0.023(7) 0.062(11) -0.005(8) 0.005(7) 0.009(6)
O4 0.040(9) 0.043(9) 0.020(8) 0.005(6) 0.015(7) 0.028(8)
O1 0.026(8) 0.036(9) 0.066(12) -0.008(8) -0.006(8) 0.022(7)
O8 0.058(9) 0.040(8) 0.035(8) 0.001(7) -0.020(7) 0.010(7)
O2 0.028(7) 0.022(7) 0.013(6) 0.000(5) 0.003(5) 0.016(6)
O9 0.047(10) 0.024(8) 0.071(12) 0.005(8) 0.042(9) 0.014(7)
O10 0.017(7) 0.039(9) 0.035(9) 0.004(7) 0.002(6) 0.012(7)
O11 0.033(9) 0.069(12) 0.038(10) 0.024(9) 0.008(8) 0.030(9)
O12 0.023(7) 0.045(8) 0.034(8) -0.013(6) 0.001(6) 0.023(6)
La1 0.057(11) 0.057(11) 0.056(19) 0.000 0.000 0.029(6)

loop_
_atom_type_symbol
_atom_type_description
_atom_type_scat_dispersion_real
_atom_type_scat_dispersion_imag
_atom_type_scat_source
Ce Ce -0.2486 2.6331 'International Tables Vol C Tables 4.2.6.8 and 6.1.1.4'
I I -0.4742 1.8119 'International Tables Vol C Tables 4.2.6.8 and 6.1.1.4'
La La -0.2871 2.4523 'International Tables Vol C Tables 4.2.6.8 and 6.1.1.4'
O O 0.0106 0.0060 'International Tables Vol C Tables 4.2.6.8 and 6.1.1.4'

loop_
_geom_angle_atom_site_label_1
_geom_angle_atom_site_label_2
_geom_angle_atom_site_label_3
_geom_angle
_geom_angle_site_symmetry_1
_geom_angle_site_symmetry_3
O8 Ce1 O12 120.4(6) . .
O8 Ce1 O11 70.8(6) . 3_565
O12 Ce1 O11 77.7(6) . 3_565
O8 Ce1 O7 137.8(6) . 5_565
O12 Ce1 O7 72.4(5) . 5_565
O11 Ce1 O7 74.0(5) 3_565 5_565
O8 Ce1 O4 95.9(6) . 12_554
O12 Ce1 O4 69.3(5) . 12_554
O11 Ce1 O4 131.1(6) 3_565 12_554
O7 Ce1 O4 125.1(5) 5_565 12_554
O8 Ce1 O6 85.7(6) . .
O12 Ce1 O6 138.2(5) . .
O11 Ce1 O6 82.1(5) 3_565 .
O7 Ce1 O6 66.9(5) 5_565 .
O4 Ce1 O6 145.4(5) 12_554 .
O8 Ce1 O3 137.3(5) . .
O12 Ce1 O3 95.9(5) . .
O11 Ce1 O3 144.7(5) 3_565 .
O7 Ce1 O3 71.0(5) 5_565 .
O4 Ce1 O3 75.3(5) 12_554 .
O6 Ce1 O3 80.2(5) . .
O8 Ce1 O2 66.3(5) . 14_554
O12 Ce1 O2 140.0(5) . 14_554
O11 Ce1 O2 133.8(6) 3_565 14_554
O7 Ce1 O2 132.2(4) 5_565 14_554
O4 Ce1 O2 70.8(5) 12_554 14_554
O6 Ce1 O2 78.4(5) . 14_554
O3 Ce1 O2 71.4(4) . 14_554
O8 Ce1 La1 74.8(6) . .
O12 Ce1 La1 48.6(5) . .
O11 Ce1 La1 42.6(4) 3_565 .
O7 Ce1 La1 94.3(6) 5_565 .
O4 Ce1 La1 88.8(4) 12_554 .
O6 Ce1 La1 124.6(4) . .
O3 Ce1 La1 144.5(5) . .
O2 Ce1 La1 133.1(6) 14_554 .
O2 I1 O1 97.1(6) . .
O2 I1 O3 95.1(6) . .
O1 I1 O3 98.7(7) . .
O9 I2 O7 97.8(7) . .
O9 I2 O8 103.7(10) . .
O7 I2 O8 89.4(7) . .
O5 I3 O4 97.2(7) . .
O5 I3 O6 97.7(7) . .
O4 I3 O6 95.8(7) . .
O10 I4 O11 97.6(7) . .
O10 I4 O12 98.5(7) . .
O11 I4 O12 97.9(7) . .
I2 O7 Ce1 127.4(6) . 5_564
I1 O3 Ce1 131.8(7) . .
I3 O6 Ce1 137.7(8) . .
I3 O4 Ce1 139.6(8) . 18_554
I2 O8 Ce1 129.7(9) . .
I1 O2 Ce1 135.9(6) . 9_455
I4 O11 Ce1 150.7(9) . 2_665
I4 O11 La1 106.1(7) . .
Ce1 O11 La1 102.9(6) 2_665 .
I4 O12 Ce1 132.4(7) . .
O11 La1 O11 114.6(6) 3_565 2_665
O11 La1 O11 114.6(6) 3_565 .
O11 La1 O11 114.6(6) 2_665 .
O11 La1 Ce1 85.3(4) 3_565 3_565
O11 La1 Ce1 34.6(3) 2_665 3_565
O11 La1 Ce1 148.4(8) . 3_565
O11 La1 Ce1 34.6(3) 3_565 .
O11 La1 Ce1 148.4(8) 2_665 .
O11 La1 Ce1 85.3(4) . .
Ce1 La1 Ce1 119.43(13) 3_565 .
O11 La1 Ce1 148.4(8) 3_565 2_665
O11 La1 Ce1 85.3(4) 2_665 2_665
O11 La1 Ce1 34.6(3) . 2_665
Ce1 La1 Ce1 119.43(13) 3_565 2_665
Ce1 La1 Ce1 119.43(13) . 2_665

loop_
_geom_bond_atom_site_label_1
_geom_bond_atom_site_label_2
_geom_bond_distance
_geom_bond_site_symmetry_2
Ce1 O8 2.315(17) .
Ce1 O12 2.322(14) .
Ce1 O11 2.371(16) 3_565
Ce1 O7 2.375(13) 5_565
Ce1 O4 2.381(14) 12_554
Ce1 O6 2.398(14) .
Ce1 O3 2.417(13) .
Ce1 O2 2.442(12) 14_554
Ce1 La1 4.072(3) .
I1 O2 1.807(12) .
I1 O1 1.812(15) .
I1 O3 1.818(14) .
I2 O9 1.764(16) .
I2 O7 1.807(12) .
I2 O8 1.845(16) .
I3 O5 1.766(15) .
I3 O4 1.825(13) .
I3 O6 1.834(13) .
I4 O10 1.786(15) .
I4 O11 1.811(17) .
I4 O12 1.817(14) .
O7 Ce1 2.375(13) 5_564
O4 Ce1 2.381(14) 18_554
O2 Ce1 2.442(12) 9_455
O11 Ce1 2.371(16) 2_665
O11 La1 2.825(18) .
La1 O11 2.825(18) 3_565
La1 O11 2.825(18) 2_665
La1 Ce1 4.072(3) 3_565
La1 Ce1 4.072(3) 2_665
